data_2207801
loop_
_publ_author_name
'Hong-Ping Xiao'

_publ_section_title
;
 Triaqua(2,2'-bipyridine)(2-sulfonatobenzoato)cobalt(II)
;
_journal_coeditor_code IS6152
_journal_issue 1
_journal_name_full 'Acta Crystallographica Section E'
_journal_page_first m95
_journal_page_last m97
_journal_paper_doi 10.1107/S1600536805041188
_journal_volume 62
_journal_year 2006
_chemical_formula_iupac '[Co (C7 H4 O5 S1) (C10 H8 N2) (H2 O)3]'
_chemical_formula_moiety 'C17 H18 Co N2 O8 S'
_chemical_formula_sum 'C17 H18 Co N2 O8 S'
_chemical_formula_weight 469.32
_chemical_name_systematic
;
Triaqua(2,2'-bipyridine)(2-sulfonatobenzoato)cobalt(II)
;
_space_group_IT_number 7
_symmetry_cell_setting monoclinic
_symmetry_space_group_name_Hall 'P -2yc'
_symmetry_space_group_name_H-M 'P 1 c 1'
_atom_sites_solution_hydrogens geom
_atom_sites_solution_primary direct
_atom_sites_solution_secondary difmap
_audit_creation_method SHELXL97
_cell_angle_alpha 90.00
_cell_angle_beta 90.142(11)
_cell_angle_gamma 90.00
_cell_formula_units_Z 2
_cell_length_a 7.4546(7)
_cell_length_b 12.3272(11)
_cell_length_c 10.5333(9)
_cell_measurement_reflns_used 1079
_cell_measurement_temperature 298(2)
_cell_measurement_theta_max 25.16
_cell_measurement_theta_min 2.54
_cell_volume 967.95(15)
_computing_cell_refinement 'SAINT (Bruker, 2002)'
_computing_data_collection 'SMART (Bruker, 2002)'
_computing_data_reduction SAINT
_computing_molecular_graphics 'XP (Bruker, 2002)'
_computing_publication_material SHELXL97
_computing_structure_refinement 'SHELXL97 (Sheldrick, 1997)'
_computing_structure_solution 'SHELXS97 (Sheldrick, 1997)'
_diffrn_ambient_temperature 298(2)
_diffrn_measured_fraction_theta_full 0.995
_diffrn_measured_fraction_theta_max 0.995
_diffrn_measurement_device_type 'Bruker SMART CCD area-detector'
_diffrn_measurement_method '\f and \w'
_diffrn_radiation_monochromator graphite
_diffrn_radiation_source 'fine-focus sealed tube'
_diffrn_radiation_type MoK\a
_diffrn_radiation_wavelength 0.71073
_diffrn_reflns_av_R_equivalents 0.0206
_diffrn_reflns_av_sigmaI/netI 0.0392
_diffrn_reflns_limit_h_max 9
_diffrn_reflns_limit_h_min -8
_diffrn_reflns_limit_k_max 15
_diffrn_reflns_limit_k_min -15
_diffrn_reflns_limit_l_max 10
_diffrn_reflns_limit_l_min -12
_diffrn_reflns_number 5336
_diffrn_reflns_theta_full 25.98
_diffrn_reflns_theta_max 25.98
_diffrn_reflns_theta_min 1.65
_diffrn_standards_number 0
_exptl_absorpt_coefficient_mu 1.043
_exptl_absorpt_correction_T_max 0.8426
_exptl_absorpt_correction_T_min 0.7313
_exptl_absorpt_correction_type multi-scan
_exptl_absorpt_process_details '(SADABS; Bruker, 2002)'
_exptl_crystal_colour Red
_exptl_crystal_density_diffrn 1.610
_exptl_crystal_density_method 'not measured'
_exptl_crystal_description Block
_exptl_crystal_F_000 482
_exptl_crystal_size_max 0.32
_exptl_crystal_size_mid 0.25
_exptl_crystal_size_min 0.17
_refine_diff_density_max 0.208
_refine_diff_density_min -0.237
_refine_ls_abs_structure_details 'Flack (1983), with 1897 Friedel pairs'
_refine_ls_abs_structure_Flack 0.015(10)
_refine_ls_extinction_method none
_refine_ls_goodness_of_fit_ref 1.066
_refine_ls_hydrogen_treatment constr
_refine_ls_matrix_type full
_refine_ls_number_parameters 262
_refine_ls_number_reflns 2602
_refine_ls_number_restraints 2
_refine_ls_restrained_S_all 1.066
_refine_ls_R_factor_all 0.0235
_refine_ls_R_factor_gt 0.0231
_refine_ls_shift/su_max 0.001
_refine_ls_shift/su_mean 0.000
_refine_ls_structure_factor_coef Fsqd
_refine_ls_weighting_details 'calc w = 1/[\s^2^(Fo^2^)+(0.0228P)^2^+0.0468P] where P = (Fo^2^+2Fc^2^)/3'
_refine_ls_weighting_scheme calc
_refine_ls_wR_factor_gt 0.0572
_refine_ls_wR_factor_ref 0.0574
_reflns_number_gt 2565
_reflns_number_total 2602
_reflns_threshold_expression I>2\s(I)
_cod_data_source_file is6152.cif
_cod_data_source_block I
_cod_original_sg_symbol_H-M 'P c'
_cod_database_code 2207801
_cod_database_fobs_code 2207801

loop_
_symmetry_equiv_pos_as_xyz
'x, y, z'
'x, -y, z+1/2'

loop_
_atom_site_label
_atom_site_fract_x
_atom_site_fract_y
_atom_site_fract_z
_atom_site_U_iso_or_equiv
_atom_site_adp_type
_atom_site_calc_flag
_atom_site_refinement_flags
_atom_site_occupancy
_atom_site_type_symbol
Co1 0.75555(3) 0.81413(2) 0.06926(3) 0.02901(9) Uani d . 1 Co
S1 0.64956(9) 0.81690(5) 0.48475(6) 0.03447(16) Uani d . 1 S
O1 0.5925(2) 0.73049(14) 0.19754(18) 0.0325(4) Uani d . 1 O
O2 0.3141(2) 0.79215(16) 0.1713(2) 0.0439(5) Uani d . 1 O
O3 0.5840(3) 0.90778(14) 0.40835(18) 0.0408(5) Uani d . 1 O
O4 0.8146(3) 0.77107(16) 0.4378(2) 0.0451(5) Uani d . 1 O
O5 0.6566(4) 0.84418(17) 0.6185(2) 0.0542(6) Uani d . 1 O
O6 0.9540(2) 0.74925(15) 0.18803(18) 0.0395(4) Uani d . 1 O
H6A 0.9241 0.7567 0.2625 0.059 Uiso d R 1 H
H6B 1.0609 0.7648 0.1895 0.059 Uiso d R 1 H
O7 0.7481(3) 0.95047(14) 0.18624(19) 0.0438(5) Uani d . 1 O
H7A 0.7120 0.9423 0.2591 0.066 Uiso d R 1 H
H7B 0.7213 1.0130 0.1678 0.066 Uiso d R 1 H
O8 0.5243(3) 0.86858(15) -0.02745(19) 0.0432(5) Uani d . 1 O
H8A 0.5205 0.9320 -0.0504 0.065 Uiso d R 1 H
H8B 0.4422 0.8408 0.0127 0.065 Uiso d R 1 H
N1 0.9399(3) 0.88320(16) -0.0602(2) 0.0330(5) Uani d . 1 N
N2 0.7909(3) 0.68890(15) -0.0661(2) 0.0339(5) Uani d . 1 N
C1 1.0184(4) 0.9796(2) -0.0480(3) 0.0414(6) Uani d . 1 C
H1 0.9844 1.0236 0.0195 0.050 Uiso calc R 1 H
C2 1.1471(4) 1.0173(2) -0.1300(3) 0.0472(7) Uani d . 1 C
H2 1.1987 1.0853 -0.1185 0.057 Uiso calc R 1 H
C3 1.1972(5) 0.9526(2) -0.2289(4) 0.0531(7) Uani d . 1 C
H3 1.2852 0.9758 -0.2853 0.064 Uiso calc R 1 H
C4 1.1176(4) 0.8534(3) -0.2446(3) 0.0481(7) Uani d . 1 C
H4 1.1498 0.8088 -0.3121 0.058 Uiso calc R 1 H
C5 0.9878(4) 0.82048(19) -0.1581(3) 0.0338(6) Uani d . 1 C
C6 0.8982(4) 0.7123(2) -0.1650(3) 0.0348(6) Uani d . 1 C
C7 0.9237(4) 0.6398(2) -0.2631(3) 0.0463(7) Uani d . 1 C
H7 0.9935 0.6588 -0.3328 0.056 Uiso calc R 1 H
C8 0.8447(5) 0.5390(3) -0.2566(3) 0.0543(8) Uani d . 1 C
H8 0.8638 0.4883 -0.3205 0.065 Uiso calc R 1 H
C9 0.7380(5) 0.5142(2) -0.1553(3) 0.0527(8) Uani d . 1 C
H9 0.6842 0.4464 -0.1490 0.063 Uiso calc R 1 H
C10 0.7115(4) 0.5914(2) -0.0626(3) 0.0456(7) Uani d . 1 C
H10 0.6356 0.5753 0.0049 0.055 Uiso calc R 1 H
C11 0.4336(3) 0.74470(19) 0.2331(2) 0.0298(5) Uani d . 1 C
C12 0.3883(3) 0.69362(17) 0.3601(3) 0.0295(5) Uani d . 1 C
C13 0.4818(3) 0.71406(19) 0.4726(3) 0.0311(5) Uani d . 1 C
C14 0.4466(4) 0.6548(2) 0.5817(3) 0.0441(7) Uani d . 1 C
H14 0.5070 0.6705 0.6568 0.053 Uiso calc R 1 H
C15 0.3208(4) 0.5720(3) 0.5783(3) 0.0542(8) Uani d . 1 C
H15 0.3018 0.5295 0.6499 0.065 Uiso calc R 1 H
C16 0.2240(4) 0.5524(2) 0.4694(3) 0.0511(8) Uani d . 1 C
H16 0.1377 0.4979 0.4683 0.061 Uiso calc R 1 H
C17 0.2547(4) 0.6135(2) 0.3619(3) 0.0376(6) Uani d . 1 C
H17 0.1858 0.6015 0.2896 0.045 Uiso calc R 1 H

loop_
_atom_site_aniso_label
_atom_site_aniso_U_11
_atom_site_aniso_U_22
_atom_site_aniso_U_33
_atom_site_aniso_U_12
_atom_site_aniso_U_13
_atom_site_aniso_U_23
Co1 0.02392(16) 0.03124(16) 0.03187(18) -0.00049(14) 0.00387(12) 0.00286(16)
S1 0.0420(4) 0.0302(3) 0.0312(4) -0.0030(3) -0.0010(3) -0.0011(3)
O1 0.0233(9) 0.0372(9) 0.0370(10) 0.0008(7) 0.0073(7) 0.0057(8)
O2 0.0233(10) 0.0626(12) 0.0458(12) 0.0052(9) 0.0035(8) 0.0154(10)
O3 0.0539(13) 0.0290(8) 0.0394(11) -0.0014(8) 0.0037(9) 0.0001(8)
O4 0.0348(11) 0.0483(10) 0.0522(12) -0.0018(9) -0.0030(9) 0.0038(10)
O5 0.0810(17) 0.0447(10) 0.0368(12) -0.0108(11) -0.0035(11) -0.0051(10)
O6 0.0239(9) 0.0530(11) 0.0417(11) 0.0022(8) 0.0007(7) 0.0091(9)
O7 0.0606(13) 0.0328(9) 0.0380(11) 0.0009(9) 0.0081(9) 0.0027(8)
O8 0.0344(10) 0.0496(11) 0.0457(12) 0.0040(9) -0.0008(8) 0.0121(9)
N1 0.0285(11) 0.0326(10) 0.0378(12) -0.0026(8) 0.0016(9) 0.0055(9)
N2 0.0313(12) 0.0314(11) 0.0389(13) -0.0027(9) 0.0003(10) 0.0034(9)
C1 0.0402(16) 0.0341(13) 0.0499(17) -0.0039(12) -0.0027(13) 0.0044(12)
C2 0.0360(15) 0.0421(15) 0.0636(19) -0.0106(12) -0.0026(14) 0.0164(15)
C3 0.0386(15) 0.0601(16) 0.0606(18) -0.0075(16) 0.0109(13) 0.0188(18)
C4 0.0434(16) 0.0515(16) 0.0494(18) -0.0011(14) 0.0159(13) 0.0084(14)
C5 0.0298(14) 0.0370(13) 0.0346(14) 0.0009(10) 0.0032(11) 0.0054(11)
C6 0.0321(14) 0.0354(12) 0.0370(15) 0.0008(11) 0.0006(11) 0.0046(11)
C7 0.0509(19) 0.0456(15) 0.0422(16) 0.0018(14) 0.0088(13) -0.0004(13)
C8 0.057(2) 0.0491(17) 0.056(2) 0.0025(15) -0.0057(16) -0.0159(15)
C9 0.0540(19) 0.0417(16) 0.062(2) -0.0129(14) -0.0073(17) -0.0023(16)
C10 0.0453(17) 0.0395(14) 0.0518(18) -0.0117(12) 0.0012(13) 0.0097(13)
C11 0.0262(13) 0.0289(11) 0.0344(14) -0.0014(10) 0.0023(10) -0.0034(10)
C12 0.0233(13) 0.0257(11) 0.0396(15) 0.0057(9) 0.0084(10) -0.0014(10)
C13 0.0302(13) 0.0281(11) 0.0350(14) 0.0041(10) 0.0097(10) 0.0019(10)
C14 0.0454(17) 0.0485(15) 0.0384(16) 0.0035(13) 0.0076(12) 0.0059(13)
C15 0.0558(19) 0.0539(18) 0.053(2) -0.0030(15) 0.0173(16) 0.0232(15)
C16 0.0414(17) 0.0427(15) 0.069(2) -0.0089(13) 0.0157(15) 0.0083(15)
C17 0.0305(14) 0.0342(13) 0.0482(17) -0.0014(11) 0.0095(11) -0.0014(12)

loop_
_atom_type_symbol
_atom_type_description
_atom_type_scat_dispersion_real
_atom_type_scat_dispersion_imag
_atom_type_scat_source
C C 0.0033 0.0016 'International Tables Vol C Tables 4.2.6.8 and 6.1.1.4'
H H 0.0000 0.0000 'International Tables Vol C Tables 4.2.6.8 and 6.1.1.4'
N N 0.0061 0.0033 'International Tables Vol C Tables 4.2.6.8 and 6.1.1.4'
O O 0.0106 0.0060 'International Tables Vol C Tables 4.2.6.8 and 6.1.1.4'
S S 0.1246 0.1234 'International Tables Vol C Tables 4.2.6.8 and 6.1.1.4'
Co Co 0.3494 0.9721 'International Tables Vol C Tables 4.2.6.8 and 6.1.1.4'

loop_
_geom_angle_atom_site_label_1
_geom_angle_atom_site_label_2
_geom_angle_atom_site_label_3
_geom_angle
_geom_angle_publ_flag
O7 Co1 O1 90.00(8) yes
O7 Co1 O6 88.49(8) yes
O1 Co1 O6 80.58(7) yes
O7 Co1 O8 90.41(8) yes
O1 Co1 O8 89.66(7) yes
O6 Co1 O8 170.18(8) yes
O7 Co1 N1 94.23(8) yes
O1 Co1 N1 173.49(7) yes
O6 Co1 N1 94.57(8) yes
O8 Co1 N1 95.25(8) yes
O7 Co1 N2 171.44(9) yes
O1 Co1 N2 98.51(8) yes
O6 Co1 N2 92.05(8) yes
O8 Co1 N2 90.49(8) yes
N1 Co1 N2 77.21(8) yes
O4 S1 O5 113.16(14) ?
O4 S1 O3 113.37(12) ?
O5 S1 O3 111.66(12) ?
O4 S1 C13 107.17(11) ?
O5 S1 C13 105.05(14) ?
O3 S1 C13 105.68(12) ?
C11 O1 Co1 132.32(16) ?
Co1 O6 H6A 109.6 ?
Co1 O6 H6B 127.4 ?
H6A O6 H6B 102.7 ?
Co1 O7 H7A 117.6 ?
Co1 O7 H7B 128.6 ?
H7A O7 H7B 104.9 ?
Co1 O8 H8A 118.3 ?
Co1 O8 H8B 103.2 ?
H8A O8 H8B 121.7 ?
C1 N1 C5 118.2(2) ?
C1 N1 Co1 125.7(2) ?
C5 N1 Co1 115.97(16) ?
C10 N2 C6 118.4(2) ?
C10 N2 Co1 125.5(2) ?
C6 N2 Co1 116.07(16) ?
N1 C1 C2 123.3(3) ?
N1 C1 H1 118.3 ?
C2 C1 H1 118.3 ?
C3 C2 C1 118.3(3) ?
C3 C2 H2 120.8 ?
C1 C2 H2 120.8 ?
C2 C3 C4 119.7(3) ?
C2 C3 H3 120.1 ?
C4 C3 H3 120.1 ?
C3 C4 C5 118.9(3) ?
C3 C4 H4 120.6 ?
C5 C4 H4 120.6 ?
N1 C5 C4 121.5(2) ?
N1 C5 C6 115.7(2) ?
C4 C5 C6 122.7(3) ?
N2 C6 C7 121.6(2) ?
N2 C6 C5 114.8(2) ?
C7 C6 C5 123.6(3) ?
C8 C7 C6 119.2(3) ?
C8 C7 H7 120.4 ?
C6 C7 H7 120.4 ?
C9 C8 C7 119.4(3) ?
C9 C8 H8 120.3 ?
C7 C8 H8 120.3 ?
C8 C9 C10 118.9(3) ?
C8 C9 H9 120.6 ?
C10 C9 H9 120.6 ?
N2 C10 C9 122.4(3) ?
N2 C10 H10 118.8 ?
C9 C10 H10 118.8 ?
O2 C11 O1 125.7(2) ?
O2 C11 C12 119.7(2) ?
O1 C11 C12 114.5(2) ?
C13 C12 C17 118.0(2) ?
C13 C12 C11 124.2(2) ?
C17 C12 C11 117.5(2) ?
C14 C13 C12 120.9(2) ?
C14 C13 S1 116.5(2) ?
C12 C13 S1 122.56(19) ?
C13 C14 C15 119.6(3) ?
C13 C14 H14 120.2 ?
C15 C14 H14 120.2 ?
C16 C15 C14 120.4(3) ?
C16 C15 H15 119.8 ?
C14 C15 H15 119.8 ?
C17 C16 C15 120.1(3) ?
C17 C16 H16 120.0 ?
C15 C16 H16 120.0 ?
C16 C17 C12 120.9(3) ?
C16 C17 H17 119.6 ?
C12 C17 H17 119.6 ?

loop_
_geom_bond_atom_site_label_1
_geom_bond_atom_site_label_2
_geom_bond_distance
_geom_bond_publ_flag
Co1 O7 2.085(2) yes
Co1 O1 2.092(2) yes
Co1 O6 2.094(2) yes
Co1 O8 2.112(2) yes
Co1 N1 2.115(2) yes
Co1 N2 2.118(2) yes
S1 O4 1.441(2) ?
S1 O5 1.450(2) ?
S1 O3 1.4634(18) ?
S1 C13 1.785(3) ?
O1 C11 1.255(3) ?
O2 C11 1.249(3) ?
O6 H6A 0.8202 ?
O6 H6B 0.8199 ?
O7 H7A 0.8198 ?
O7 H7B 0.8195 ?
O8 H8A 0.8194 ?
O8 H8B 0.8196 ?
N1 C1 1.331(3) ?
N1 C5 1.338(4) ?
N2 C10 1.340(3) ?
N2 C6 1.345(4) ?
C1 C2 1.372(4) ?
C1 H1 0.9300 ?
C2 C3 1.364(5) ?
C2 H2 0.9300 ?
C3 C4 1.370(5) ?
C3 H3 0.9300 ?
C4 C5 1.390(4) ?
C4 H4 0.9300 ?
C5 C6 1.494(4) ?
C6 C7 1.379(4) ?
C7 C8 1.377(4) ?
C7 H7 0.9300 ?
C8 C9 1.365(5) ?
C8 H8 0.9300 ?
C9 C10 1.378(4) ?
C9 H9 0.9300 ?
C10 H10 0.9300 ?
C11 C12 1.517(4) ?
C12 C13 1.397(4) ?
C12 C17 1.403(4) ?
C13 C14 1.387(4) ?
C14 C15 1.387(5) ?
C14 H14 0.9300 ?
C15 C16 1.377(5) ?
C15 H15 0.9300 ?
C16 C17 1.379(4) ?
C16 H16 0.9300 ?
C17 H17 0.9300 ?

loop_
_geom_hbond_atom_site_label_D
_geom_hbond_atom_site_label_H
_geom_hbond_atom_site_label_A
_geom_hbond_site_symmetry_A
_geom_hbond_distance_DH
_geom_hbond_distance_HA
_geom_hbond_distance_DA
_geom_hbond_angle_DHA
O8 H8B O2 . 0.82 2.02 2.780(3) 155
O8 H8A O3 2_574 0.82 2.08 2.873(3) 164
O7 H7B O5 2_574 0.82 1.90 2.717(3) 178
O7 H7A O3 . 0.82 1.89 2.692(3) 167
O6 H6B O2 1_655 0.82 1.93 2.741(3) 173
O6 H6A O4 . 0.82 2.03 2.842(3) 172
